data_1007030
loop_
_publ_author_name
'Durif, A'
'Averbuch-Pouchot, M T'

_publ_section_title
;
Structure du dichromate d'argent: Ag~2~ Cr~2~ O~7~
;
_journal_coden_ASTM ACBCAR
_journal_name_full 'Acta Crystallographica B (24,1968-38,1982)'
_journal_page_first 3335
_journal_page_last 3337
_journal_paper_doi 10.1107/S0567740878010821
_journal_volume 34
_journal_year 1978
_chemical_formula_structural 'Ag2 Cr2 O7'
_chemical_formula_sum 'Ag2 Cr2 O7'
_chemical_name_systematic 'Silver dichromate'
_space_group_IT_number 2
_symmetry_cell_setting triclinic
_symmetry_Int_Tables_number 2
_symmetry_space_group_name_Hall '-P 1'
_symmetry_space_group_name_H-M 'P -1'
_cell_angle_alpha 110.82(3)
_cell_angle_beta 96.11(3)
_cell_angle_gamma 91.05(3)
_cell_formula_units_Z 2
_cell_length_a 6.968(5)
_cell_length_b 7.148(5)
_cell_length_c 6.544(5)
_cell_volume 302.4
_exptl_crystal_density_meas 4.74
_refine_ls_R_factor_all 0.037
_cod_database_code 1007030

loop_
_symmetry_equiv_pos_as_xyz
x,y,z
-x,-y,-z

loop_
_atom_site_label
_atom_site_type_symbol
_atom_site_symmetry_multiplicity
_atom_site_Wyckoff_symbol
_atom_site_fract_x
_atom_site_fract_y
_atom_site_fract_z
_atom_site_occupancy
_atom_site_attached_hydrogens
_atom_site_calc_flag
Ag1 Ag1+ 2 i 0.15444(3) 0.18515(3) 0.75394(4) 1. 0 d
Ag2 Ag1+ 2 i 0.63570(3) 0.45340(3) 0.73456(4) 1. 0 d
Cr1 Cr6+ 2 i 0.33748(5) 0.01729(6) 0.23988(6) 1. 0 d
Cr2 Cr6+ 2 i 0.84542(6) 0.31093(6) 0.20193(7) 1. 0 d
O1 O2- 2 i 0.7464(3) 0.0602(3) 0.0467(3) 1. 0 d
O2 O2- 2 i 0.4322(3) 0.2465(3) 0.3297(4) 1. 0 d
O3 O2- 2 i 0.4961(3) 0.8581(3) 0.2655(4) 1. 0 d
O4 O2- 2 i 0.1520(3) -0.0005(4) 0.3649(4) 1. 0 d
O5 O2- 2 i 0.7003(3) 0.4747(3) 0.1529(4) 1. 0 d
O6 O2- 2 i 0.0541(3) 0.3343(3) 0.1170(4) 1. 0 d
O7 O2- 2 i 0.8680(4) 0.3311(3) 0.4565(4) 1. 0 d

loop_
_atom_type_symbol
_atom_type_oxidation_number
Ag1+ 1.000
Cr6+ 6.000
O2- -2.000
